data_4329187
loop_
_publ_author_name
'Gong-Feng Xu'
'Patrick Gamez'
'Jinkui Tang'
'Rodolphe Cl\'erac'
'Yun-Nan Guo'
'Yang Guo'

_publ_section_title
;
 MIIIDyIII3 (M = FeIII, CoIII) Complexes: Three-Blade Propellers
 Exhibiting Slow Relaxation of Magnetization
;
_journal_name_full 'Inorganic Chemistry'
_journal_page_first 5693
_journal_page_last 5698
_journal_paper_doi 10.1021/ic300126q
_journal_volume 51
_journal_year 2012
_chemical_formula_moiety 'C60 H60 B6 Dy3 Fe N36 O6 S6, 4(C2 H3 N), 2(C H2 Cl2)'
_chemical_formula_sum 'C70 H76 B6 Cl4 Dy3 Fe N40 O6 S6'
_chemical_formula_weight 2516.08
_chemical_name_systematic
; 
 ? 
;
_space_group_IT_number 15
_symmetry_cell_setting monoclinic
_symmetry_space_group_name_Hall '-C 2yc'
_symmetry_space_group_name_H-M 'C 1 2/c 1'
_atom_sites_solution_hydrogens geom
_atom_sites_solution_primary direct
_atom_sites_solution_secondary difmap
_audit_creation_method SHELXL-97
_cell_angle_alpha 90.000(5)
_cell_angle_beta 131.050(5)
_cell_angle_gamma 90.000(5)
_cell_formula_units_Z 4
_cell_length_a 28.255(5)
_cell_length_b 24.796(5)
_cell_length_c 18.738(5)
_cell_measurement_reflns_used 8718
_cell_measurement_temperature 153(2)
_cell_volume 9900(4)
_computing_cell_refinement 'Bruker SAINT'
_computing_data_collection 'Bruker APEX2'
_computing_data_reduction 'Bruker SAINT'
_computing_molecular_graphics 'Bruker SHELXTL'
_computing_publication_material 'Bruker SHELXTL'
_computing_structure_refinement 'SHELXL-97 (Sheldrick, 2008)'
_computing_structure_solution 'SHELXS-97 (Sheldrick, 2008)'
_diffrn_ambient_temperature 153(2)
_diffrn_measured_fraction_theta_full 0.999
_diffrn_measured_fraction_theta_max 0.999
_diffrn_measurement_device_type 'Bruker APEX-II CCD'
_diffrn_measurement_method '\w scans'
_diffrn_radiation_monochromator graphite
_diffrn_radiation_source 'fine-focus sealed tube'
_diffrn_radiation_type MoK\a
_diffrn_radiation_wavelength 0.71069
_diffrn_reflns_av_R_equivalents 0.0298
_diffrn_reflns_av_sigmaI/netI 0.0297
_diffrn_reflns_limit_h_max 31
_diffrn_reflns_limit_h_min -33
_diffrn_reflns_limit_k_max 28
_diffrn_reflns_limit_k_min -29
_diffrn_reflns_limit_l_max 22
_diffrn_reflns_limit_l_min -22
_diffrn_reflns_number 29965
_diffrn_reflns_theta_full 25.00
_diffrn_reflns_theta_max 25.00
_diffrn_reflns_theta_min 1.91
_exptl_absorpt_coefficient_mu 2.685
_exptl_absorpt_correction_T_max 0.5771
_exptl_absorpt_correction_T_min 0.5419
_exptl_absorpt_correction_type multi-scan
_exptl_absorpt_process_details
; 
SADABS, Sheldrick, 1996
;
_exptl_crystal_colour blue-black
_exptl_crystal_density_diffrn 1.688
_exptl_crystal_description block
_exptl_crystal_F_000 4968
_exptl_crystal_size_max 0.26
_exptl_crystal_size_mid 0.25
_exptl_crystal_size_min 0.23
_refine_diff_density_max 2.331
_refine_diff_density_min -2.179
_refine_diff_density_rms 0.132
_refine_ls_extinction_method none
_refine_ls_goodness_of_fit_ref 1.094
_refine_ls_hydrogen_treatment mixed
_refine_ls_matrix_type full
_refine_ls_number_parameters 570
_refine_ls_number_reflns 8718
_refine_ls_number_restraints 0
_refine_ls_restrained_S_all 1.094
_refine_ls_R_factor_all 0.0487
_refine_ls_R_factor_gt 0.0398
_refine_ls_shift/su_max 0.001
_refine_ls_shift/su_mean 0.000
_refine_ls_structure_factor_coef Fsqd
_refine_ls_weighting_details 'calc w=1/[\s^2^(Fo^2^)+(0.0557P)^2^+75.3404P] where P=(Fo^2^+2Fc^2^)/3'
_refine_ls_weighting_scheme calc
_refine_ls_wR_factor_gt 0.1073
_refine_ls_wR_factor_ref 0.1119
_reflns_number_gt 7458
_reflns_number_total 8718
_reflns_threshold_expression >2sigma(I)
_cod_data_source_file ic300126q_si_002_1.cif
_cod_data_source_block xu091125_0m
_cod_database_code 4329187

loop_
_symmetry_equiv_pos_as_xyz
'x, y, z'
'-x, y, -z+1/2'
'x+1/2, y+1/2, z'
'-x+1/2, y+1/2, -z+1/2'
'-x, -y, -z'
'x, -y, z-1/2'
'-x+1/2, -y+1/2, -z'
'x+1/2, -y+1/2, z-1/2'

loop_
_atom_site_label
_atom_site_type_symbol
_atom_site_fract_x
_atom_site_fract_y
_atom_site_fract_z
_atom_site_U_iso_or_equiv
_atom_site_adp_type
_atom_site_occupancy
_atom_site_symmetry_multiplicity
_atom_site_calc_flag
_atom_site_refinement_flags
_atom_site_disorder_assembly
_atom_site_disorder_group
Dy1 Dy 0.876870(11) 0.128509(10) 0.354211(17) 0.02232(9) Uani 1 1 d . . .
Dy2 Dy 1.0000 0.523769(14) 0.2500 0.02475(11) Uani 1 2 d S . .
Fe1 Fe 1.0000 0.27422(4) 0.2500 0.0227(2) Uani 1 2 d S . .
S1 S 0.90351(7) 0.27100(6) 0.20647(10) 0.0277(3) Uani 1 1 d . . .
S2 S 1.03238(7) 0.33922(5) 0.35816(9) 0.0292(3) Uani 1 1 d . . .
S3 S 0.96531(6) 0.21005(6) 0.13900(10) 0.0280(3) Uani 1 1 d . . .
B1 B 0.9318(3) 0.1542(3) 0.5865(4) 0.0291(14) Uani 1 1 d . . .
H1B H 0.9477 0.1610 0.6543 0.035 Uiso 1 1 d R . .
B2 B 0.7723(4) 0.0327(3) 0.1690(5) 0.0386(17) Uani 1 1 d . . .
H2B H 0.7402 0.0095 0.1081 0.046 Uiso 1 1 d R . .
B3 B 0.9090(3) 0.5710(3) 0.3080(5) 0.0342(15) Uani 1 1 d . . .
H3B H 0.8824 0.5859 0.3216 0.041 Uiso 1 1 d R . .
O1 O 0.86256(17) 0.20158(15) 0.2591(3) 0.0272(8) Uani 1 1 d . . .
O2 O 0.96942(17) 0.15158(15) 0.3842(3) 0.0255(8) Uani 1 1 d . . .
O3 O 1.03150(18) 0.44317(15) 0.3418(3) 0.0280(8) Uani 1 1 d . . .
N1 N 0.9139(2) 0.21098(18) 0.4565(3) 0.0281(10) Uani 1 1 d . . .
N2 N 0.9395(2) 0.20561(18) 0.5486(3) 0.0274(10) Uani 1 1 d . . .
N3 N 0.8285(2) 0.12906(18) 0.4259(3) 0.0278(10) Uani 1 1 d . . .
N4 N 0.8626(2) 0.13844(19) 0.5206(3) 0.0281(10) Uani 1 1 d . . .
N5 N 0.9638(2) 0.09630(18) 0.5131(3) 0.0261(10) Uani 1 1 d . . .
N6 N 0.9714(2) 0.10902(18) 0.5909(3) 0.0256(10) Uani 1 1 d . . .
N7 N 0.7671(2) 0.12721(19) 0.2140(3) 0.0331(11) Uani 1 1 d . . .
N8 N 0.7369(2) 0.0848(2) 0.1536(3) 0.0368(12) Uani 1 1 d . . .
N9 N 0.8443(2) 0.03466(18) 0.3476(3) 0.0296(10) Uani 1 1 d . . .
N10 N 0.8014(2) 0.00724(19) 0.2647(4) 0.0328(11) Uani 1 1 d . . .
N11 N 0.8256(2) 0.0454(2) 0.1687(3) 0.0360(12) Uani 1 1 d . . .
N12 N 0.8749(2) 0.07760(19) 0.2359(3) 0.0315(11) Uani 1 1 d . . .
N13 N 0.9028(2) 0.49227(19) 0.2153(3) 0.0317(11) Uani 1 1 d . . .
N14 N 0.8795(2) 0.51947(19) 0.2500(3) 0.0304(11) Uani 1 1 d . . .
N15 N 0.9304(2) 0.60242(18) 0.2029(3) 0.0305(11) Uani 1 1 d . . .
N16 N 0.9078(2) 0.61362(19) 0.2465(3) 0.0302(11) Uani 1 1 d . . .
N17 N 1.0239(2) 0.55125(18) 0.3964(3) 0.0311(11) Uani 1 1 d . . .
N18 N 0.9781(2) 0.56258(19) 0.3990(3) 0.0324(11) Uani 1 1 d . . .
C1 C 0.9283(3) 0.2607(2) 0.4495(5) 0.0361(14) Uani 1 1 d . . .
H1A H 0.9155 0.2760 0.3926 0.043 Uiso 1 1 calc R . .
C2 C 0.9646(3) 0.2873(3) 0.5359(5) 0.0415(15) Uani 1 1 d . . .
H2A H 0.9818 0.3225 0.5501 0.050 Uiso 1 1 calc R . .
C3 C 0.9700(3) 0.2508(2) 0.5962(4) 0.0371(14) Uani 1 1 d . . .
H3A H 0.9919 0.2568 0.6614 0.044 Uiso 1 1 calc R . .
C4 C 0.8264(3) 0.1303(2) 0.5423(4) 0.0356(14) Uani 1 1 d . . .
H4A H 0.8395 0.1340 0.6035 0.043 Uiso 1 1 calc R . .
C5 C 0.7673(3) 0.1158(3) 0.4616(5) 0.0402(15) Uani 1 1 d . . .
H5A H 0.7318 0.1079 0.4553 0.048 Uiso 1 1 calc R . .
C6 C 0.7712(3) 0.1153(2) 0.3914(4) 0.0348(14) Uani 1 1 d . . .
H6A H 0.7374 0.1063 0.3271 0.042 Uiso 1 1 calc R . .
C7 C 1.0205(3) 0.0819(2) 0.6657(4) 0.0348(14) Uani 1 1 d . . .
H7A H 1.0351 0.0835 0.7280 0.042 Uiso 1 1 calc R . .
C8 C 1.0464(3) 0.0513(2) 0.6380(4) 0.0352(14) Uani 1 1 d . . .
H8A H 1.0818 0.0280 0.6760 0.042 Uiso 1 1 calc R . .
C9 C 1.0093(3) 0.0618(2) 0.5422(4) 0.0303(12) Uani 1 1 d . . .
H9A H 1.0156 0.0465 0.5025 0.036 Uiso 1 1 calc R . .
C10 C 0.7251(3) 0.1667(3) 0.1786(4) 0.0384(14) Uani 1 1 d . . .
H10A H 0.7337 0.2012 0.2066 0.046 Uiso 1 1 calc R . .
C11 C 0.6672(3) 0.1507(3) 0.0958(5) 0.0484(17) Uani 1 1 d . . .
H11A H 0.6294 0.1710 0.0573 0.058 Uiso 1 1 calc R . .
C12 C 0.6767(3) 0.0991(3) 0.0818(4) 0.0463(17) Uani 1 1 d . . .
H12A H 0.6458 0.0768 0.0296 0.056 Uiso 1 1 calc R . .
C13 C 0.8601(3) 0.0016(2) 0.4157(4) 0.0322(13) Uani 1 1 d . . .
H13A H 0.8885 0.0105 0.4811 0.039 Uiso 1 1 calc R . .
C14 C 0.8300(3) -0.0474(2) 0.3798(5) 0.0394(15) Uani 1 1 d . . .
H14A H 0.8341 -0.0780 0.4140 0.047 Uiso 1 1 calc R . .
C15 C 0.7930(3) -0.0422(2) 0.2840(5) 0.0397(15) Uani 1 1 d . . .
H15A H 0.7658 -0.0692 0.2386 0.048 Uiso 1 1 calc R . .
C16 C 0.8358(4) 0.0244(3) 0.1136(5) 0.0495(18) Uani 1 1 d . . .
H16A H 0.8082 0.0007 0.0617 0.059 Uiso 1 1 calc R . .
C17 C 0.8911(4) 0.0424(3) 0.1433(5) 0.055(2) Uani 1 1 d . . .
H17A H 0.9099 0.0342 0.1172 0.066 Uiso 1 1 calc R . .
C18 C 0.9150(3) 0.0756(3) 0.2207(5) 0.0405(15) Uani 1 1 d . . .
H18A H 0.9540 0.0941 0.2572 0.049 Uiso 1 1 calc R . .
C19 C 0.8628(3) 0.4520(3) 0.1645(5) 0.0390(15) Uani 1 1 d . . .
H19A H 0.8670 0.4262 0.1315 0.047 Uiso 1 1 calc R . .
C20 C 0.8146(3) 0.4522(3) 0.1654(5) 0.0434(16) Uani 1 1 d . . .
H20A H 0.7804 0.4278 0.1347 0.052 Uiso 1 1 calc R . .
C21 C 0.8269(3) 0.4955(3) 0.2202(5) 0.0392(15) Uani 1 1 d . . .
H21A H 0.8021 0.5067 0.2349 0.047 Uiso 1 1 calc R . .
C22 C 0.8870(3) 0.6645(2) 0.2282(4) 0.0348(14) Uani 1 1 d . . .
H22A H 0.8696 0.6818 0.2517 0.042 Uiso 1 1 calc R . .
C23 C 0.8948(3) 0.6873(2) 0.1708(4) 0.0388(15) Uani 1 1 d . . .
H23A H 0.8841 0.7230 0.1461 0.047 Uiso 1 1 calc R . .
C24 C 0.9218(3) 0.6472(2) 0.1559(4) 0.0360(14) Uani 1 1 d . . .
H24A H 0.9326 0.6510 0.1177 0.043 Uiso 1 1 calc R . .
C25 C 1.0038(4) 0.5694(2) 0.4894(4) 0.0416(16) Uani 1 1 d . . .
H25A H 0.9816 0.5774 0.5101 0.050 Uiso 1 1 calc R . .
C26 C 1.0669(4) 0.5629(3) 0.5461(5) 0.0465(17) Uani 1 1 d . . .
H26A H 1.0974 0.5658 0.6131 0.056 Uiso 1 1 calc R . .
C27 C 1.0770(3) 0.5511(2) 0.4855(4) 0.0398(15) Uani 1 1 d . . .
H27A H 1.1170 0.5437 0.5051 0.048 Uiso 1 1 calc R . .
C28 C 0.9073(3) 0.2184(2) 0.2671(4) 0.0249(11) Uani 1 1 d . . .
C29 C 0.9701(3) 0.1896(2) 0.3412(4) 0.0247(11) Uani 1 1 d . . .
C30 C 1.0170(2) 0.3986(2) 0.3024(4) 0.0240(11) Uani 1 1 d . . .
C31 C 0.7230(4) 0.2925(4) 0.0670(6) 0.1163(8) Uiso 0.80 1 d P A 1
Cl1 Cl 0.7510(2) 0.31625(18) 0.1728(3) 0.1163(8) Uiso 0.80 1 d P A 1
Cl2 Cl 0.7264(2) 0.33198(19) -0.0033(3) 0.1163(8) Uiso 0.80 1 d P A 1
C31' C 0.7510(2) 0.31625(18) 0.1728(3) 0.1163(8) Uiso 0.20 1 d P B 2
Cl1' Cl 0.7230(4) 0.2925(4) 0.0670(6) 0.1163(8) Uiso 0.20 1 d P B 2
Cl2' Cl 0.7770(9) 0.3180(7) 0.2948(13) 0.1163(8) Uiso 0.20 1 d P B 2
N19 N 1.1284(4) 0.1944(3) 0.7608(6) 0.080(2) Uiso 1 1 d . . .
C32 C 1.1149(4) 0.1930(3) 0.6919(6) 0.0535(18) Uiso 1 1 d . . .
C33 C 1.0922(4) 0.1918(4) 0.5974(6) 0.068(2) Uiso 1 1 d . . .
N20 N 0.7888(6) 0.3664(5) 0.3974(9) 0.125(4) Uiso 1 1 d . . .
C34 C 0.7863(4) 0.3195(4) 0.4064(6) 0.066(2) Uiso 1 1 d . B .
C35 C 0.7773(3) 0.2565(3) 0.4211(5) 0.0450(16) Uiso 1 1 d . . .

loop_
_atom_site_aniso_label
_atom_site_aniso_U_11
_atom_site_aniso_U_22
_atom_site_aniso_U_33
_atom_site_aniso_U_23
_atom_site_aniso_U_13
_atom_site_aniso_U_12
Dy1 0.02258(15) 0.02166(15) 0.02066(14) -0.00140(9) 0.01330(12) -0.00129(10)
Dy2 0.0259(2) 0.02066(19) 0.0281(2) 0.000 0.01793(17) 0.000
Fe1 0.0241(6) 0.0221(5) 0.0208(5) 0.000 0.0143(5) 0.000
S1 0.0261(7) 0.0270(7) 0.0285(7) 0.0063(6) 0.0173(6) 0.0055(6)
S2 0.0397(8) 0.0240(7) 0.0212(7) 0.0000(5) 0.0188(7) -0.0002(6)
S3 0.0243(7) 0.0280(7) 0.0299(7) -0.0067(6) 0.0170(6) -0.0023(6)
B1 0.031(3) 0.033(4) 0.020(3) -0.003(3) 0.015(3) 0.004(3)
B2 0.041(4) 0.043(4) 0.030(4) -0.012(3) 0.023(3) -0.014(3)
B3 0.039(4) 0.035(4) 0.043(4) -0.001(3) 0.033(4) 0.001(3)
O1 0.024(2) 0.028(2) 0.028(2) 0.0026(16) 0.0162(18) 0.0015(16)
O2 0.025(2) 0.026(2) 0.0235(19) 0.0046(16) 0.0151(17) 0.0021(16)
O3 0.032(2) 0.025(2) 0.025(2) -0.0038(16) 0.0177(18) -0.0020(16)
N1 0.029(3) 0.026(2) 0.030(3) -0.002(2) 0.020(2) 0.001(2)
N2 0.029(3) 0.026(2) 0.027(2) -0.0024(19) 0.018(2) 0.005(2)
N3 0.023(2) 0.033(3) 0.026(2) -0.004(2) 0.016(2) -0.002(2)
N4 0.025(2) 0.033(3) 0.024(2) -0.002(2) 0.016(2) 0.002(2)
N5 0.027(3) 0.026(2) 0.025(2) -0.0030(19) 0.017(2) 0.001(2)
N6 0.026(2) 0.027(2) 0.022(2) -0.0016(19) 0.015(2) 0.002(2)
N7 0.029(3) 0.032(3) 0.026(3) 0.001(2) 0.013(2) -0.001(2)
N8 0.030(3) 0.043(3) 0.029(3) -0.006(2) 0.015(2) -0.011(2)
N9 0.034(3) 0.024(2) 0.031(3) -0.005(2) 0.021(2) -0.003(2)
N10 0.034(3) 0.029(3) 0.039(3) -0.010(2) 0.025(3) -0.009(2)
N11 0.044(3) 0.034(3) 0.029(3) -0.011(2) 0.023(3) -0.009(2)
N12 0.038(3) 0.032(3) 0.030(3) -0.004(2) 0.024(2) -0.004(2)
N13 0.030(3) 0.031(3) 0.034(3) -0.002(2) 0.021(2) -0.003(2)
N14 0.032(3) 0.028(3) 0.035(3) 0.001(2) 0.024(2) 0.000(2)
N15 0.034(3) 0.024(2) 0.036(3) 0.004(2) 0.025(2) 0.002(2)
N16 0.028(3) 0.026(2) 0.033(3) -0.001(2) 0.019(2) 0.000(2)
N17 0.032(3) 0.026(2) 0.032(3) -0.002(2) 0.020(2) 0.000(2)
N18 0.044(3) 0.026(2) 0.032(3) 0.000(2) 0.027(3) -0.003(2)
C1 0.047(4) 0.026(3) 0.046(4) -0.004(3) 0.035(3) 0.000(3)
C2 0.055(4) 0.028(3) 0.051(4) -0.014(3) 0.039(4) -0.006(3)
C3 0.041(4) 0.031(3) 0.036(3) -0.015(3) 0.024(3) -0.006(3)
C4 0.037(4) 0.044(4) 0.038(3) 0.003(3) 0.030(3) 0.005(3)
C5 0.032(3) 0.050(4) 0.045(4) 0.002(3) 0.028(3) -0.002(3)
C6 0.028(3) 0.037(3) 0.035(3) -0.001(3) 0.019(3) 0.000(3)
C7 0.032(3) 0.039(3) 0.026(3) 0.005(3) 0.016(3) 0.005(3)
C8 0.031(3) 0.038(3) 0.033(3) 0.008(3) 0.019(3) 0.012(3)
C9 0.033(3) 0.026(3) 0.033(3) 0.003(2) 0.022(3) 0.004(2)
C10 0.033(3) 0.039(4) 0.032(3) 0.006(3) 0.016(3) 0.000(3)
C11 0.034(4) 0.056(5) 0.036(4) 0.012(3) 0.015(3) 0.006(3)
C12 0.026(3) 0.071(5) 0.022(3) -0.003(3) 0.008(3) -0.015(3)
C13 0.033(3) 0.031(3) 0.041(3) 0.007(3) 0.028(3) 0.003(3)
C14 0.042(4) 0.028(3) 0.058(4) 0.009(3) 0.037(4) 0.002(3)
C15 0.040(4) 0.027(3) 0.062(4) -0.008(3) 0.038(4) -0.008(3)
C16 0.068(5) 0.049(4) 0.041(4) -0.018(3) 0.039(4) -0.011(4)
C17 0.076(6) 0.060(5) 0.061(5) -0.021(4) 0.060(5) -0.013(4)
C18 0.051(4) 0.039(4) 0.045(4) -0.010(3) 0.038(4) -0.008(3)
C19 0.038(4) 0.033(3) 0.048(4) -0.008(3) 0.029(3) -0.006(3)
C20 0.032(3) 0.036(4) 0.056(4) -0.007(3) 0.026(3) -0.009(3)
C21 0.039(4) 0.034(3) 0.053(4) 0.009(3) 0.035(3) 0.006(3)
C22 0.033(3) 0.027(3) 0.038(3) -0.005(3) 0.020(3) 0.002(3)
C23 0.040(4) 0.022(3) 0.039(3) 0.002(3) 0.019(3) 0.000(3)
C24 0.038(4) 0.030(3) 0.038(3) 0.006(3) 0.024(3) -0.001(3)
C25 0.063(5) 0.032(3) 0.035(3) -0.001(3) 0.034(4) -0.006(3)
C26 0.062(5) 0.038(4) 0.025(3) 0.002(3) 0.023(3) -0.006(3)
C27 0.039(4) 0.029(3) 0.033(3) 0.003(3) 0.016(3) 0.002(3)
C28 0.029(3) 0.024(3) 0.021(3) -0.005(2) 0.016(2) -0.003(2)
C29 0.028(3) 0.022(3) 0.022(3) -0.003(2) 0.016(2) 0.000(2)
C30 0.021(3) 0.026(3) 0.026(3) 0.000(2) 0.016(2) 0.002(2)

loop_
_atom_type_symbol
_atom_type_description
_atom_type_scat_dispersion_real
_atom_type_scat_dispersion_imag
_atom_type_scat_source
C C 0.0033 0.0016 'International Tables Vol C Tables 4.2.6.8 and 6.1.1.4'
H H 0.0000 0.0000 'International Tables Vol C Tables 4.2.6.8 and 6.1.1.4'
N N 0.0061 0.0033 'International Tables Vol C Tables 4.2.6.8 and 6.1.1.4'
O O 0.0106 0.0060 'International Tables Vol C Tables 4.2.6.8 and 6.1.1.4'
S S 0.1246 0.1234 'International Tables Vol C Tables 4.2.6.8 and 6.1.1.4'
Fe Fe 0.3463 0.8444 'International Tables Vol C Tables 4.2.6.8 and 6.1.1.4'
Dy Dy -0.1892 4.4098 'International Tables Vol C Tables 4.2.6.8 and 6.1.1.4'
B B 0.0013 0.0007 'International Tables Vol C Tables 4.2.6.8 and 6.1.1.4'
Cl Cl 0.1484 0.1585 'International Tables Vol C Tables 4.2.6.8 and 6.1.1.4'

loop_
_geom_angle_atom_site_label_1
_geom_angle_atom_site_label_2
_geom_angle_atom_site_label_3
_geom_angle
_geom_angle_site_symmetry_1
_geom_angle_site_symmetry_3
O2 Dy1 O1 67.05(12) . .
O2 Dy1 N7 133.99(15) . .
O1 Dy1 N7 74.35(15) . .
O2 Dy1 N5 73.61(14) . .
O1 Dy1 N5 134.70(14) . .
N7 Dy1 N5 150.49(16) . .
O2 Dy1 N3 142.57(14) . .
O1 Dy1 N3 121.38(14) . .
N7 Dy1 N3 79.47(16) . .
N5 Dy1 N3 79.10(15) . .
O2 Dy1 N9 123.94(14) . .
O1 Dy1 N9 143.39(14) . .
N7 Dy1 N9 76.30(16) . .
N5 Dy1 N9 78.24(15) . .
N3 Dy1 N9 73.22(15) . .
O2 Dy1 N1 77.25(14) . .
O1 Dy1 N1 74.49(14) . .
N7 Dy1 N1 115.79(16) . .
N5 Dy1 N1 75.76(15) . .
N3 Dy1 N1 71.49(15) . .
N9 Dy1 N1 139.28(15) . .
O2 Dy1 N12 73.23(14) . .
O1 Dy1 N12 80.09(14) . .
N7 Dy1 N12 76.41(17) . .
N5 Dy1 N12 109.47(15) . .
N3 Dy1 N12 141.42(15) . .
N9 Dy1 N12 72.09(15) . .
N1 Dy1 N12 146.74(15) . .
O3 Dy2 O3 66.85(17) 2_755 .
O3 Dy2 N17 137.30(14) 2_755 .
O3 Dy2 N17 74.27(14) . .
O3 Dy2 N17 74.27(14) 2_755 2_755
O3 Dy2 N17 137.30(14) . 2_755
N17 Dy2 N17 147.7(2) . 2_755
O3 Dy2 N15 138.13(14) 2_755 2_755
O3 Dy2 N15 124.46(15) . 2_755
N17 Dy2 N15 79.16(16) . 2_755
N17 Dy2 N15 75.63(16) 2_755 2_755
O3 Dy2 N15 124.46(15) 2_755 .
O3 Dy2 N15 138.12(14) . .
N17 Dy2 N15 75.63(16) . .
N17 Dy2 N15 79.17(16) 2_755 .
N15 Dy2 N15 76.5(2) 2_755 .
O3 Dy2 N13 75.65(15) 2_755 2_755
O3 Dy2 N13 74.06(14) . 2_755
N17 Dy2 N13 110.36(16) . 2_755
N17 Dy2 N13 79.98(16) 2_755 2_755
N15 Dy2 N13 70.99(16) 2_755 2_755
N15 Dy2 N13 144.81(16) . 2_755
O3 Dy2 N13 74.06(14) 2_755 .
O3 Dy2 N13 75.65(15) . .
N17 Dy2 N13 79.98(16) . .
N17 Dy2 N13 110.36(16) 2_755 .
N15 Dy2 N13 144.80(15) 2_755 .
N15 Dy2 N13 70.98(16) . .
N13 Dy2 N13 143.5(2) 2_755 .
S2 Fe1 S2 89.01(8) 2_755 .
S2 Fe1 S3 178.64(6) 2_755 2_755
S2 Fe1 S3 90.08(5) . 2_755
S2 Fe1 S3 90.08(5) 2_755 .
S2 Fe1 S3 178.64(6) . .
S3 Fe1 S3 90.86(8) 2_755 .
S2 Fe1 S1 91.75(6) 2_755 2_755
S2 Fe1 S1 91.12(5) . 2_755
S3 Fe1 S1 87.26(5) 2_755 2_755
S3 Fe1 S1 89.92(5) . 2_755
S2 Fe1 S1 91.12(5) 2_755 .
S2 Fe1 S1 91.75(6) . .
S3 Fe1 S1 89.92(5) 2_755 .
S3 Fe1 S1 87.26(5) . .
S1 Fe1 S1 175.98(9) 2_755 .
C28 S1 Fe1 104.8(2) . .
C30 S2 Fe1 106.17(19) . .
C29 S3 Fe1 104.83(19) 2_755 .
N4 B1 N2 109.4(5) . .
N4 B1 N6 110.9(5) . .
N2 B1 N6 107.9(5) . .
N10 B2 N8 110.3(5) . .
N10 B2 N11 108.3(5) . .
N8 B2 N11 110.1(5) . .
N14 B3 N18 112.1(5) . .
N14 B3 N16 107.9(5) . .
N18 B3 N16 108.0(5) . .
C28 O1 Dy1 120.3(3) . .
C29 O2 Dy1 120.9(3) . .
C30 O3 Dy2 119.7(3) . .
C1 N1 N2 105.7(5) . .
C1 N1 Dy1 132.8(4) . .
N2 N1 Dy1 119.5(3) . .
C3 N2 N1 109.6(5) . .
C3 N2 B1 127.6(5) . .
N1 N2 B1 122.8(4) . .
C6 N3 N4 105.5(5) . .
C6 N3 Dy1 131.7(4) . .
N4 N3 Dy1 122.4(3) . .
C4 N4 N3 109.8(5) . .
C4 N4 B1 128.3(5) . .
N3 N4 B1 121.8(4) . .
C9 N5 N6 106.3(4) . .
C9 N5 Dy1 129.8(4) . .
N6 N5 Dy1 123.7(3) . .
C7 N6 N5 109.2(4) . .
C7 N6 B1 129.7(5) . .
N5 N6 B1 120.6(4) . .
C10 N7 N8 106.6(5) . .
C10 N7 Dy1 128.4(4) . .
N8 N7 Dy1 125.0(4) . .
C12 N8 N7 108.7(5) . .
C12 N8 B2 130.0(6) . .
N7 N8 B2 121.1(5) . .
C13 N9 N10 105.8(5) . .
C13 N9 Dy1 131.0(4) . .
N10 N9 Dy1 123.2(3) . .
C15 N10 N9 109.3(5) . .
C15 N10 B2 129.5(5) . .
N9 N10 B2 121.2(5) . .
C16 N11 N12 109.4(5) . .
C16 N11 B2 128.8(5) . .
N12 N11 B2 121.5(5) . .
C18 N12 N11 106.0(5) . .
C18 N12 Dy1 132.2(4) . .
N11 N12 Dy1 121.8(3) . .
C19 N13 N14 105.2(5) . .
C19 N13 Dy2 133.9(4) . .
N14 N13 Dy2 120.8(3) . .
C21 N14 N13 109.4(5) . .
C21 N14 B3 127.5(5) . .
N13 N14 B3 123.0(5) . .
C24 N15 N16 105.8(5) . .
C24 N15 Dy2 130.2(4) . .
N16 N15 Dy2 121.5(3) . .
C22 N16 N15 109.9(5) . .
C22 N16 B3 128.8(5) . .
N15 N16 B3 121.3(5) . .
C27 N17 N18 105.9(5) . .
C27 N17 Dy2 131.5(4) . .
N18 N17 Dy2 121.9(3) . .
C25 N18 N17 109.4(5) . .
C25 N18 B3 128.2(5) . .
N17 N18 B3 122.2(4) . .
N1 C1 C2 111.3(6) . .
C3 C2 C1 104.2(5) . .
N2 C3 C2 109.1(5) . .
N4 C4 C5 108.8(5) . .
C4 C5 C6 104.5(5) . .
N3 C6 C5 111.3(6) . .
N6 C7 C8 109.2(5) . .
C7 C8 C9 104.4(5) . .
N5 C9 C8 111.0(5) . .
N7 C10 C11 111.1(6) . .
C12 C11 C10 104.3(6) . .
N8 C12 C11 109.3(6) . .
N9 C13 C14 111.4(6) . .
C15 C14 C13 104.7(5) . .
N10 C15 C14 108.7(6) . .
C17 C16 N11 109.3(6) . .
C16 C17 C18 105.3(6) . .
N12 C18 C17 109.9(6) . .
N13 C19 C20 111.8(6) . .
C21 C20 C19 104.4(6) . .
N14 C21 C20 109.2(6) . .
N16 C22 C23 108.9(5) . .
C22 C23 C24 104.8(5) . .
N15 C24 C23 110.5(6) . .
N18 C25 C26 108.4(6) . .
C25 C26 C27 104.9(6) . .
N17 C27 C26 111.4(6) . .
O1 C28 C29 115.8(5) . .
O1 C28 S1 124.6(4) . .
C29 C28 S1 119.5(4) . .
O2 C29 C28 115.9(5) . .
O2 C29 S3 123.9(4) . 2_755
C28 C29 S3 120.2(4) . 2_755
O3 C30 C30 116.8(3) . 2_755
O3 C30 S2 124.0(4) . .
C30 C30 S2 119.22(18) 2_755 .
Cl1 C31 Cl2 119.4(6) . .
C34 Cl2' N20 33.9(5) . .
N19 C32 C33 175.6(10) . .
C34 N20 Cl2' 65.2(9) . .
N20 C34 C35 173.3(10) . .
N20 C34 Cl2' 80.9(9) . .
C35 C34 Cl2' 103.8(8) . .

loop_
_geom_bond_atom_site_label_1
_geom_bond_atom_site_label_2
_geom_bond_distance
_geom_bond_site_symmetry_2
Dy1 O2 2.356(4) .
Dy1 O1 2.383(4) .
Dy1 N7 2.412(5) .
Dy1 N5 2.435(5) .
Dy1 N3 2.467(5) .
Dy1 N9 2.476(5) .
Dy1 N1 2.513(5) .
Dy1 N12 2.519(5) .
Dy2 O3 2.394(4) 2_755
Dy2 O3 2.394(4) .
Dy2 N17 2.452(5) .
Dy2 N17 2.452(5) 2_755
Dy2 N15 2.484(5) 2_755
Dy2 N15 2.484(5) .
Dy2 N13 2.495(5) 2_755
Dy2 N13 2.495(5) .
Fe1 S2 2.2597(16) 2_755
Fe1 S2 2.2597(16) .
Fe1 S3 2.2675(16) 2_755
Fe1 S3 2.2675(16) .
Fe1 S1 2.2768(15) 2_755
Fe1 S1 2.2768(15) .
S1 C28 1.688(5) .
S2 C30 1.688(5) .
S3 C29 1.684(6) 2_755
B1 N4 1.526(8) .
B1 N2 1.543(8) .
B1 N6 1.546(8) .
B2 N10 1.534(9) .
B2 N8 1.542(10) .
B2 N11 1.544(9) .
B3 N14 1.523(8) .
B3 N18 1.545(9) .
B3 N16 1.547(8) .
O1 C28 1.242(6) .
O2 C29 1.248(6) .
O3 C30 1.241(6) .
N1 C1 1.331(7) .
N1 N2 1.372(6) .
N2 C3 1.336(7) .
N3 C6 1.335(8) .
N3 N4 1.373(6) .
N4 C4 1.341(7) .
N5 C9 1.327(7) .
N5 N6 1.365(6) .
N6 C7 1.337(7) .
N7 C10 1.332(8) .
N7 N8 1.358(7) .
N8 C12 1.349(8) .
N9 C13 1.324(7) .
N9 N10 1.368(6) .
N10 C15 1.343(8) .
N11 C16 1.344(8) .
N11 N12 1.363(7) .
N12 C18 1.340(8) .
N13 C19 1.330(8) .
N13 N14 1.368(7) .
N14 C21 1.336(8) .
N15 C24 1.335(7) .
N15 N16 1.356(7) .
N16 C22 1.337(7) .
N17 C27 1.322(8) .
N17 N18 1.356(7) .
N18 C25 1.346(8) .
C1 C2 1.388(9) .
C2 C3 1.376(9) .
C4 C5 1.374(9) .
C5 C6 1.390(9) .
C7 C8 1.369(8) .
C8 C9 1.386(8) .
C10 C11 1.380(9) .
C11 C12 1.368(11) .
C13 C14 1.378(9) .
C14 C15 1.365(10) .
C16 C17 1.343(10) .
C17 C18 1.398(9) .
C19 C20 1.373(9) .
C20 C21 1.362(9) .
C22 C23 1.356(9) .
C23 C24 1.389(9) .
C25 C26 1.358(10) .
C26 C27 1.372(9) .
C28 C29 1.533(8) .
C29 S3 1.684(6) 2_755
C30 C30 1.517(10) 2_755
C31 Cl1 1.686(9) .
C31 Cl2 1.694(10) .
Cl2' C34 1.93(2) .
Cl2' N20 2.10(2) .
N19 C32 1.081(10) .
C32 C33 1.434(11) .
N20 C34 1.185(13) .
C34 C35 1.635(11) .
